data_7058276
loop_
_publ_author_name
'Liu, Jin-jian'
'Li, Jing'
'Zhao, Guo-zheng'

_publ_section_title
;
 Photochromism of supramolecular assemblies based on benzenecarboxylate
 donors and viologen acceptors
;
_journal_issue 17
_journal_name_full 'New Journal of Chemistry'
_journal_page_first 6607
_journal_paper_doi 10.1039/C9NJ00796B
_journal_volume 43
_journal_year 2019
_chemical_formula_moiety 'N O3, C8 H11 N, C5 H3 O4'
_chemical_formula_sum 'C13 H14 N2 O7'
_chemical_formula_weight 310.26
_space_group_crystal_system triclinic
_space_group_IT_number 2
_space_group_name_Hall '-P 1'
_space_group_name_H-M_alt 'P -1'
_symmetry_space_group_name_Hall '-P 1'
_symmetry_space_group_name_H-M 'P -1'
_atom_sites_solution_hydrogens geom
_atom_sites_solution_primary iterative
_audit_creation_date 2019-03-25
_audit_creation_method
;
Olex2 1.2
(compiled 2018.05.29 svn.r3508 for OlexSys, GUI svn.r5506)
;
_audit_update_record
;
2019-03-25 deposited with the CCDC.    2019-03-27 downloaded from the CCDC.
;
_cell_angle_alpha 87.314(7)
_cell_angle_beta 69.762(8)
_cell_angle_gamma 83.089(8)
_cell_formula_units_Z 2
_cell_length_a 8.380(3)
_cell_length_b 9.417(3)
_cell_length_c 9.554(3)
_cell_measurement_reflns_used 6012
_cell_measurement_temperature 273(2)
_cell_measurement_theta_max 28.398
_cell_measurement_theta_min 2.607
_cell_volume 702.3(4)
_computing_cell_refinement 'SAINT v8.37A (Bruker, 2015)'
_computing_data_collection 'Bruker D8 venture'
_computing_data_reduction 'SAINT v8.37A (Bruker, 2015)'
_computing_molecular_graphics 'Olex2 (Dolomanov et al., 2009)'
_computing_publication_material 'Olex2 (Dolomanov et al., 2009)'
_computing_structure_refinement 'ShelXL (Sheldrick, 2015)'
_computing_structure_solution 'olex2.solve (Bourhis et al., 2015)'
_diffrn_ambient_temperature 273(2)
_diffrn_measured_fraction_theta_full 0.983
_diffrn_measured_fraction_theta_max 0.984
_diffrn_measurement_device_type 'CCD area detector'
_diffrn_measurement_method 'phi and omega scans'
_diffrn_radiation_type MoK\a
_diffrn_radiation_wavelength 0.71073
_diffrn_reflns_av_R_equivalents 0.0190
_diffrn_reflns_av_unetI/netI 0.0215
_diffrn_reflns_Laue_measured_fraction_full 0.983
_diffrn_reflns_Laue_measured_fraction_max 0.984
_diffrn_reflns_limit_h_max 10
_diffrn_reflns_limit_h_min -10
_diffrn_reflns_limit_k_max 11
_diffrn_reflns_limit_k_min -11
_diffrn_reflns_limit_l_max 8
_diffrn_reflns_limit_l_min -11
_diffrn_reflns_number 8373
_diffrn_reflns_point_group_measured_fraction_full 0.983
_diffrn_reflns_point_group_measured_fraction_max 0.984
_diffrn_reflns_theta_full 25.242
_diffrn_reflns_theta_max 25.999
_diffrn_reflns_theta_min 2.810
_exptl_absorpt_coefficient_mu 0.121
_exptl_absorpt_correction_T_max 0.9648
_exptl_absorpt_correction_T_min 0.9601
_exptl_absorpt_correction_type multi-scan
_exptl_absorpt_process_details sadabs
_exptl_crystal_colour colourless
_exptl_crystal_colour_primary colourless
_exptl_crystal_density_diffrn 1.467
_exptl_crystal_description block
_exptl_crystal_F_000 324
_exptl_crystal_size_max 0.34
_exptl_crystal_size_mid 0.31
_exptl_crystal_size_min 0.3
_refine_diff_density_max 0.363
_refine_diff_density_min -0.252
_refine_diff_density_rms 0.041
_refine_ls_extinction_method none
_refine_ls_goodness_of_fit_ref 1.061
_refine_ls_hydrogen_treatment constr
_refine_ls_matrix_type full
_refine_ls_number_parameters 202
_refine_ls_number_reflns 2719
_refine_ls_number_restraints 0
_refine_ls_restrained_S_all 1.061
_refine_ls_R_factor_all 0.0512
_refine_ls_R_factor_gt 0.0461
_refine_ls_shift/su_max 0.000
_refine_ls_shift/su_mean 0.000
_refine_ls_structure_factor_coef Fsqd
_refine_ls_weighting_details 'w=1/[\s^2^(Fo^2^)+(0.0719P)^2^+0.2091P] where P=(Fo^2^+2Fc^2^)/3'
_refine_ls_weighting_scheme calc
_refine_ls_wR_factor_gt 0.1258
_refine_ls_wR_factor_ref 0.1303
_reflns_Friedel_coverage 0.000
_reflns_number_gt 2397
_reflns_number_total 2719
_reflns_threshold_expression 'I > 2\s(I)'
_cod_data_source_file c9nj00796b2.cif
_cod_data_source_block o7
_cod_depositor_comments 'Adding full bibliography for 7058273--7058276.cif.'
_cod_original_cell_volume 702.2(4)
_cod_database_code 7058276
_shelx_shelxl_version_number 2014/7
_shelx_space_group_comment
;
The symmetry employed for this shelxl refinement is uniquely defined
by the following loop, which should always be used as a source of
symmetry information in preference to the above space-group names.
They are only intended as comments.
;
_shelx_estimated_absorpt_t_max 0.965
_shelx_estimated_absorpt_t_min 0.960
_olex2_refinement_description
;
1. Fixed Uiso
 At 1.2 times of:
  All C(H) groups, All C(H,H) groups
 At 1.5 times of:
  All C(H,H,H) groups, All O(H) groups
2.a Secondary CH2 refined with riding coordinates:
 C2(H2A,H2B), C3(H3A,H3B)
2.b Aromatic/amide H refined with riding coordinates:
 C4(H4), C5(H5), C7(H7), C8(H8), C11(H11)
2.c Idealised Me refined as rotating group:
 C1(H1A,H1B,H1C)
2.d Idealised tetrahedral OH refined as rotating group:
 O2(H2), O4(H4A)
;
_olex2_submission_special_instructions 'No special instructions were received'

loop_
_space_group_symop_operation_xyz
'x, y, z'
'-x, -y, -z'

loop_
_atom_site_label
_atom_site_type_symbol
_atom_site_fract_x
_atom_site_fract_y
_atom_site_fract_z
_atom_site_U_iso_or_equiv
_atom_site_adp_type
_atom_site_occupancy
_atom_site_site_symmetry_order
_atom_site_calc_flag
_atom_site_refinement_flags_posn
N1 N 0.98606(18) 0.31859(14) 0.33269(14) 0.0396(3) Uani 1 1 d .
N2 N 0.48568(17) 0.30903(14) 0.78455(14) 0.0379(3) Uani 1 1 d .
O1 O 0.2486(2) 0.01309(19) 0.59597(16) 0.0779(5) Uani 1 1 d .
O2 O -0.00509(16) 0.14083(14) 0.64507(12) 0.0482(3) Uani 1 1 d .
H2 H 0.0320 0.1606 0.5559 0.072 Uiso 1 1 calc GR
O3 O -0.22414(18) 0.35415(14) 0.96756(17) 0.0643(4) Uani 1 1 d .
O4 O 0.05235(16) 0.34906(12) 0.82867(14) 0.0474(3) Uani 1 1 d .
H4A H 0.0235 0.4313 0.8075 0.071 Uiso 1 1 calc GR
O5 O 0.8585(2) 0.37058(19) 0.42859(18) 0.0888(6) Uani 1 1 d .
O6 O 1.03952(19) 0.37670(13) 0.20765(13) 0.0567(4) Uani 1 1 d .
O7 O 1.06334(18) 0.20167(13) 0.35386(13) 0.0536(4) Uani 1 1 d .
C1 C 0.5729(4) 0.6870(2) 0.6399(3) 0.0738(7) Uani 1 1 d .
H1A H 0.6436 0.6676 0.5382 0.111 Uiso 1 1 calc GR
H1B H 0.6149 0.7618 0.6776 0.111 Uiso 1 1 calc GR
H1C H 0.4574 0.7164 0.6449 0.111 Uiso 1 1 calc GR
C2 C 0.5773(3) 0.5528(2) 0.7332(2) 0.0566(5) Uani 1 1 d .
H2A H 0.6952 0.5140 0.7153 0.068 Uiso 1 1 calc R
H2B H 0.5250 0.5766 0.8382 0.068 Uiso 1 1 calc R
C3 C 0.4835(2) 0.44251(18) 0.6955(2) 0.0458(4) Uani 1 1 d .
H3A H 0.3658 0.4819 0.7135 0.055 Uiso 1 1 calc R
H3B H 0.5357 0.4198 0.5902 0.055 Uiso 1 1 calc R
C4 C 0.5964(2) 0.19522(19) 0.7245(2) 0.0502(4) Uani 1 1 d .
H4 H 0.6690 0.1991 0.6259 0.060 Uiso 1 1 calc R
C5 C 0.6041(2) 0.07312(18) 0.80668(19) 0.0501(4) Uani 1 1 d .
H5 H 0.6822 -0.0050 0.7636 0.060 Uiso 1 1 calc R
C6 C 0.49614(19) 0.06528(15) 0.95377(16) 0.0337(3) Uani 1 1 d .
C7 C 0.3795(2) 0.18379(17) 1.01091(17) 0.0421(4) Uani 1 1 d .
H7 H 0.3022 0.1814 1.1079 0.051 Uiso 1 1 calc R
C8 C 0.3776(2) 0.30409(18) 0.92528(18) 0.0430(4) Uani 1 1 d .
H8 H 0.3003 0.3835 0.9654 0.052 Uiso 1 1 calc R
C9 C 0.1151(2) 0.06337(17) 0.68258(17) 0.0415(4) Uani 1 1 d .
C10 C 0.05937(19) 0.03675(15) 0.84840(16) 0.0344(3) Uani 1 1 d .
C11 C 0.1014(2) -0.09983(15) 0.89578(17) 0.0361(3) Uani 1 1 d .
H11 H 0.1706 -0.1670 0.8259 0.043 Uiso 1 1 calc R
C12 C -0.04161(19) 0.13791(15) 0.95392(17) 0.0341(3) Uani 1 1 d .
C13 C -0.0831(2) 0.29152(15) 0.91659(17) 0.0384(4) Uani 1 1 d .

loop_
_atom_site_aniso_label
_atom_site_aniso_U_11
_atom_site_aniso_U_22
_atom_site_aniso_U_33
_atom_site_aniso_U_23
_atom_site_aniso_U_13
_atom_site_aniso_U_12
N1 0.0463(8) 0.0326(6) 0.0326(7) 0.0069(5) -0.0069(6) 0.0001(5)
N2 0.0402(7) 0.0344(7) 0.0376(7) 0.0047(5) -0.0129(6) -0.0026(5)
O1 0.0655(10) 0.0945(12) 0.0441(8) 0.0205(7) 0.0040(7) 0.0276(8)
O2 0.0549(7) 0.0541(7) 0.0301(6) 0.0122(5) -0.0127(5) 0.0044(6)
O3 0.0555(8) 0.0394(7) 0.0770(9) 0.0198(6) -0.0045(7) 0.0125(6)
O4 0.0508(7) 0.0280(5) 0.0579(7) 0.0162(5) -0.0144(6) -0.0024(5)
O5 0.0778(11) 0.0791(11) 0.0632(9) 0.0203(8) 0.0187(8) 0.0314(9)
O6 0.0805(9) 0.0342(6) 0.0389(6) 0.0137(5) -0.0044(6) 0.0029(6)
O7 0.0714(9) 0.0397(6) 0.0385(6) 0.0110(5) -0.0115(6) 0.0109(6)
C1 0.1017(19) 0.0494(11) 0.0809(15) 0.0148(11) -0.0404(14) -0.0268(12)
C2 0.0681(12) 0.0496(10) 0.0572(11) 0.0075(8) -0.0260(10) -0.0161(9)
C3 0.0516(10) 0.0395(9) 0.0479(9) 0.0106(7) -0.0207(8) -0.0049(7)
C4 0.0516(10) 0.0415(9) 0.0397(9) 0.0063(7) 0.0033(7) 0.0025(7)
C5 0.0517(10) 0.0355(8) 0.0433(9) 0.0025(7) 0.0052(8) 0.0053(7)
C6 0.0332(7) 0.0305(7) 0.0332(7) -0.0008(6) -0.0067(6) -0.0016(6)
C7 0.0448(9) 0.0391(8) 0.0321(8) 0.0010(6) -0.0042(7) 0.0069(7)
C8 0.0457(9) 0.0375(8) 0.0388(8) -0.0014(6) -0.0099(7) 0.0091(7)
C9 0.0473(9) 0.0364(8) 0.0339(8) 0.0098(6) -0.0082(7) 0.0010(7)
C10 0.0391(8) 0.0306(7) 0.0322(7) 0.0084(6) -0.0122(6) -0.0021(6)
C11 0.0440(8) 0.0280(7) 0.0333(8) 0.0041(6) -0.0117(6) 0.0016(6)
C12 0.0404(8) 0.0257(7) 0.0360(7) 0.0084(6) -0.0147(6) -0.0010(6)
C13 0.0475(9) 0.0272(7) 0.0386(8) 0.0079(6) -0.0153(7) 0.0016(6)

loop_
_atom_type_symbol
_atom_type_description
_atom_type_scat_dispersion_real
_atom_type_scat_dispersion_imag
_atom_type_scat_source
C C 0.0033 0.0016 'International Tables Vol C Tables 4.2.6.8 and 6.1.1.4'
H H 0.0000 0.0000 'International Tables Vol C Tables 4.2.6.8 and 6.1.1.4'
N N 0.0061 0.0033 'International Tables Vol C Tables 4.2.6.8 and 6.1.1.4'
O O 0.0106 0.0060 'International Tables Vol C Tables 4.2.6.8 and 6.1.1.4'

loop_
_geom_angle_atom_site_label_1
_geom_angle_atom_site_label_2
_geom_angle_atom_site_label_3
_geom_angle
_geom_angle_site_symmetry_1
_geom_angle_site_symmetry_3
O5 N1 O6 120.72(15) . .
O5 N1 O7 120.93(14) . .
O6 N1 O7 118.27(14) . .
C4 N2 C3 120.00(14) . .
C4 N2 C8 120.36(14) . .
C8 N2 C3 119.64(14) . .
C9 O2 H2 109.5 . .
C13 O4 H4A 109.5 . .
H1A C1 H1B 109.5 . .
H1A C1 H1C 109.5 . .
H1B C1 H1C 109.5 . .
C2 C1 H1A 109.5 . .
C2 C1 H1B 109.5 . .
C2 C1 H1C 109.5 . .
C1 C2 H2A 109.5 . .
C1 C2 H2B 109.5 . .
H2A C2 H2B 108.1 . .
C3 C2 C1 110.77(16) . .
C3 C2 H2A 109.5 . .
C3 C2 H2B 109.5 . .
N2 C3 C2 112.31(14) . .
N2 C3 H3A 109.1 . .
N2 C3 H3B 109.1 . .
C2 C3 H3A 109.1 . .
C2 C3 H3B 109.1 . .
H3A C3 H3B 107.9 . .
N2 C4 H4 119.6 . .
N2 C4 C5 120.74(16) . .
C5 C4 H4 119.6 . .
C4 C5 H5 119.8 . .
C4 C5 C6 120.39(15) . .
C6 C5 H5 119.8 . .
C5 C6 C6 121.46(16) . 2_657
C7 C6 C5 117.27(14) . .
C7 C6 C6 121.27(16) . 2_657
C6 C7 H7 119.8 . .
C8 C7 C6 120.31(15) . .
C8 C7 H7 119.8 . .
N2 C8 C7 120.88(14) . .
N2 C8 H8 119.6 . .
C7 C8 H8 119.6 . .
O1 C9 O2 124.57(15) . .
O1 C9 C10 123.77(15) . .
O2 C9 C10 111.54(14) . .
C11 C10 C9 117.17(14) . .
C11 C10 C12 119.21(14) . .
C12 C10 C9 123.44(13) . .
C10 C11 H11 119.4 . .
C10 C11 C12 121.11(14) . 2_557
C12 C11 H11 119.4 2_557 .
C10 C12 C13 123.65(13) . .
C11 C12 C10 119.66(13) 2_557 .
C11 C12 C13 116.59(14) 2_557 .
O3 C13 O4 124.86(14) . .
O3 C13 C12 122.52(15) . .
O4 C13 C12 112.56(13) . .

loop_
_geom_bond_atom_site_label_1
_geom_bond_atom_site_label_2
_geom_bond_distance
_geom_bond_site_symmetry_2
N1 O5 1.208(2) .
N1 O6 1.2469(17) .
N1 O7 1.2533(18) .
N2 C3 1.486(2) .
N2 C4 1.337(2) .
N2 C8 1.339(2) .
O1 C9 1.195(2) .
O2 H2 0.8200 .
O2 C9 1.313(2) .
O3 C13 1.201(2) .
O4 H4A 0.8200 .
O4 C13 1.316(2) .
C1 H1A 0.9600 .
C1 H1B 0.9600 .
C1 H1C 0.9600 .
C1 C2 1.516(3) .
C2 H2A 0.9700 .
C2 H2B 0.9700 .
C2 C3 1.502(3) .
C3 H3A 0.9700 .
C3 H3B 0.9700 .
C4 H4 0.9300 .
C4 C5 1.369(2) .
C5 H5 0.9300 .
C5 C6 1.388(2) .
C6 C6 1.488(3) 2_657
C6 C7 1.387(2) .
C7 H7 0.9300 .
C7 C8 1.368(2) .
C8 H8 0.9300 .
C9 C10 1.507(2) .
C10 C11 1.389(2) .
C10 C12 1.395(2) .
C11 H11 0.9300 .
C11 C12 1.392(2) 2_557
C12 C11 1.392(2) 2_557
C12 C13 1.5023(19) .
